data_4080477
loop_
_publ_author_name
'Frutos-Pedre\~no, Roberto'
'Gonz\'alez-Herrero, Pablo'
'Vicente, Jos\'e'
'Jones, Peter G.'

_publ_section_title
;
 Synthesis and Reactivity of Ortho-Palladated 3-Phenylpropanamides.
 Insertion of CO, XyNC, and Alkynes into the Pd--C Bond. Synthesis of
 Seven- and Nine-Membered Palladacycles and Benzazepine- and
 Benzazonine-Based Heterocycles
;
_journal_issue 6
_journal_name_full Organometallics
_journal_page_first 1892
_journal_paper_doi 10.1021/om4000192
_journal_volume 32
_journal_year 2013
_chemical_formula_sum 'C18 H18 N2 O'
_chemical_formula_weight 278.34
_chemical_name_systematic
; 
 ? 
;
_space_group_IT_number 4
_symmetry_cell_setting monoclinic
_symmetry_space_group_name_Hall 'P 2yb'
_symmetry_space_group_name_H-M 'P 1 21 1'
_atom_sites_solution_hydrogens geom
_atom_sites_solution_primary direct
_atom_sites_solution_secondary difmap
_audit_creation_method SHELXL-97
_cell_angle_alpha 90.00
_cell_angle_beta 91.508(2)
_cell_angle_gamma 90.00
_cell_formula_units_Z 8
_cell_length_a 9.4029(2)
_cell_length_b 15.6438(4)
_cell_length_c 20.8748(5)
_cell_measurement_reflns_used 12808
_cell_measurement_temperature 100(2)
_cell_measurement_theta_max 30.7914
_cell_measurement_theta_min 2.3425
_cell_volume 3069.56(13)
_computing_cell_refinement
; 
CrysAlisPro, Oxford Diffraction Ltd., 
Version 1.171.34.44 (release 25-10-2010 CrysAlis171 .NET) 
(compiled Oct 25 2010,18:11:34) 
;
_computing_data_collection
; 
CrysAlisPro, Oxford Diffraction Ltd., 
Version 1.171.34.44 (release 25-10-2010 CrysAlis171 .NET) 
(compiled Oct 25 2010,18:11:34) 
;
_computing_data_reduction
; 
CrysAlisPro, Oxford Diffraction Ltd., 
Version 1.171.34.44 (release 25-10-2010 CrysAlis171 .NET) 
(compiled Oct 25 2010,18:11:34) 
;
_computing_molecular_graphics 'Siemens XP'
_computing_publication_material SHELXL-97
_computing_structure_refinement 'SHELXL-97 (Sheldrick, 1997)'
_computing_structure_solution 'SHELXS-97 (Sheldrick, 1990)'
_diffrn_ambient_temperature 100(2)
_diffrn_detector_area_resol_mean 16.1419
_diffrn_measured_fraction_theta_full 0.972
_diffrn_measured_fraction_theta_max 0.927
_diffrn_measurement_device_type 'Oxford Diffraction Xcalibur, Eos'
_diffrn_measurement_method \w-scan
_diffrn_radiation_monochromator graphite
_diffrn_radiation_source 'Enhance (Mo) X-ray Source'
_diffrn_radiation_type MoK\a
_diffrn_radiation_wavelength 0.71073
_diffrn_reflns_av_R_equivalents 0.0551
_diffrn_reflns_av_sigmaI/netI 0.0539
_diffrn_reflns_limit_h_max 13
_diffrn_reflns_limit_h_min -13
_diffrn_reflns_limit_k_max 20
_diffrn_reflns_limit_k_min -22
_diffrn_reflns_limit_l_max 28
_diffrn_reflns_limit_l_min -28
_diffrn_reflns_number 50729
_diffrn_reflns_theta_full 30.00
_diffrn_reflns_theta_max 30.79
_diffrn_reflns_theta_min 2.35
_exptl_absorpt_coefficient_mu 0.076
_exptl_absorpt_correction_type none
_exptl_crystal_colour colourless
_exptl_crystal_density_diffrn 1.205
_exptl_crystal_density_meas ?
_exptl_crystal_density_method 'not measured'
_exptl_crystal_description prism
_exptl_crystal_F_000 1184
_exptl_crystal_size_max 0.40
_exptl_crystal_size_mid 0.15
_exptl_crystal_size_min 0.15
_refine_diff_density_max 0.230
_refine_diff_density_min -0.239
_refine_diff_density_rms 0.048
_refine_ls_abs_structure_details 'Flack H D (1983), Acta Cryst. A39, 876-881'
_refine_ls_abs_structure_Flack 0.1(9)
_refine_ls_extinction_method none
_refine_ls_goodness_of_fit_ref 1.033
_refine_ls_hydrogen_treatment 'NH free, rigid methyls, others riding'
_refine_ls_matrix_type full
_refine_ls_number_parameters 781
_refine_ls_number_reflns 9202
_refine_ls_number_restraints 1
_refine_ls_restrained_S_all 1.033
_refine_ls_R_factor_all 0.0669
_refine_ls_R_factor_gt 0.0459
_refine_ls_shift/su_max 0.002
_refine_ls_shift/su_mean 0.001
_refine_ls_structure_factor_coef Fsqd
_refine_ls_weighting_details 'calc w=1/[\s^2^(Fo^2^)+(0.0295P)^2^+0.6097P] where P=(Fo^2^+2Fc^2^)/3'
_refine_ls_weighting_scheme calc
_refine_ls_wR_factor_gt 0.0813
_refine_ls_wR_factor_ref 0.0903
_reflns_number_gt 7437
_reflns_number_total 9202
_reflns_threshold_expression >2sigma(I)
_cod_data_source_file om4000192_si_002.cif
_cod_data_source_block murnit
_cod_depositor_comments
;
The following automatic conversions were performed:

'_exptl_crystal_density_meas' value 'not measured' was changed to '?'
- the value is perceived as not measured.

Automatic conversion script
Id: cif_fix_values 3008 2015-01-20 13:52:24Z robertas 
;
_cod_original_sg_symbol_H-M 'P 21'
_cod_database_code 4080477

loop_
_symmetry_equiv_pos_as_xyz
'x, y, z'
'-x, y+1/2, -z'

loop_
_atom_site_label
_atom_site_type_symbol
_atom_site_fract_x
_atom_site_fract_y
_atom_site_fract_z
_atom_site_U_iso_or_equiv
_atom_site_adp_type
_atom_site_occupancy
_atom_site_symmetry_multiplicity
_atom_site_calc_flag
_atom_site_refinement_flags
C1 C 0.1586(2) 0.52939(14) 0.14921(10) 0.0172(4) Uani 1 1 d .
C2 C 0.1103(2) 0.53421(14) 0.21252(11) 0.0201(5) Uani 1 1 d .
C3 C 0.1864(2) 0.58440(15) 0.25668(12) 0.0242(5) Uani 1 1 d .
H3 H 0.1564 0.5870 0.2997 0.029 Uiso 1 1 calc R
C4 C 0.3052(3) 0.63066(16) 0.23901(12) 0.0283(5) Uani 1 1 d .
H4 H 0.3557 0.6643 0.2699 0.034 Uiso 1 1 calc R
C5 C 0.3500(2) 0.62789(15) 0.17644(12) 0.0259(5) Uani 1 1 d .
H5 H 0.4294 0.6610 0.1640 0.031 Uiso 1 1 calc R
C6 C 0.2784(2) 0.57631(15) 0.13179(12) 0.0218(5) Uani 1 1 d .
H6 H 0.3110 0.5730 0.0892 0.026 Uiso 1 1 calc R
C7 C 0.0819(2) 0.47708(14) 0.09921(10) 0.0179(4) Uani 1 1 d .
C8 C -0.0186(2) 0.48579(15) 0.23550(11) 0.0225(5) Uani 1 1 d .
H8A H -0.1001 0.4969 0.2056 0.027 Uiso 1 1 calc R
H8B H -0.0440 0.5078 0.2782 0.027 Uiso 1 1 calc R
C9 C 0.0058(3) 0.38911(15) 0.24016(12) 0.0271(5) Uani 1 1 d .
H9A H -0.0853 0.3606 0.2497 0.032 Uiso 1 1 calc R
H9B H 0.0375 0.3676 0.1983 0.032 Uiso 1 1 calc R
C10 C 0.1125(3) 0.36663(15) 0.29000(13) 0.0262(5) Uani 1 1 d .
C11 C 0.0992(2) 0.37898(14) 0.01008(10) 0.0170(4) Uani 1 1 d .
C12 C 0.1081(2) 0.28990(14) 0.01683(10) 0.0179(4) Uani 1 1 d .
C13 C 0.0414(2) 0.23910(15) -0.02974(11) 0.0228(5) Uani 1 1 d .
H13 H 0.0463 0.1787 -0.0258 0.027 Uiso 1 1 calc R
C14 C -0.0317(3) 0.27451(17) -0.08139(11) 0.0273(5) Uani 1 1 d .
H14 H -0.0776 0.2388 -0.1124 0.033 Uiso 1 1 calc R
C15 C -0.0374(3) 0.36291(16) -0.08760(11) 0.0254(5) Uani 1 1 d .
H15 H -0.0870 0.3872 -0.1234 0.030 Uiso 1 1 calc R
C16 C 0.0276(2) 0.41643(15) -0.04268(11) 0.0208(5) Uani 1 1 d .
C17 C 0.1842(2) 0.25069(15) 0.07399(11) 0.0231(5) Uani 1 1 d .
H17A H 0.1756 0.1883 0.0719 0.035 Uiso 1 1 calc R
H17B H 0.1415 0.2715 0.1134 0.035 Uiso 1 1 calc R
H17C H 0.2849 0.2668 0.0739 0.035 Uiso 1 1 calc R
C18 C 0.0192(3) 0.51213(16) -0.05104(13) 0.0306(6) Uani 1 1 d .
H18A H -0.0555 0.5351 -0.0241 0.046 Uiso 1 1 calc R
H18B H -0.0030 0.5256 -0.0960 0.046 Uiso 1 1 calc R
H18C H 0.1108 0.5378 -0.0384 0.046 Uiso 1 1 calc R
N1 N 0.16273(19) 0.43221(12) 0.05897(9) 0.0169(4) Uani 1 1 d .
H01 H 0.250(3) 0.4272(17) 0.0659(11) 0.019(6) Uiso 1 1 d .
N2 N 0.1954(2) 0.34857(15) 0.32867(12) 0.0360(5) Uani 1 1 d .
O1 O -0.04967(15) 0.47663(11) 0.09470(8) 0.0253(4) Uani 1 1 d .
C1' C 0.6576(2) 0.31692(14) 0.13768(10) 0.0158(4) Uani 1 1 d .
C2' C 0.6017(2) 0.28536(14) 0.19507(10) 0.0183(4) Uani 1 1 d .
C3' C 0.6730(2) 0.21792(16) 0.22547(11) 0.0245(5) Uani 1 1 d .
H3' H 0.6384 0.1967 0.2648 0.029 Uiso 1 1 calc R
C4' C 0.7932(2) 0.18082(15) 0.19993(13) 0.0276(5) Uani 1 1 d .
H4' H 0.8380 0.1338 0.2210 0.033 Uiso 1 1 calc R
C5' C 0.8475(2) 0.21242(15) 0.14385(12) 0.0238(5) Uani 1 1 d .
H5' H 0.9300 0.1874 0.1264 0.029 Uiso 1 1 calc R
C6' C 0.7811(2) 0.28093(14) 0.11303(11) 0.0184(4) Uani 1 1 d .
H6' H 0.8198 0.3035 0.0750 0.022 Uiso 1 1 calc R
C7' C 0.5796(2) 0.38322(13) 0.09871(10) 0.0147(4) Uani 1 1 d .
C8' C 0.4717(2) 0.32244(15) 0.22634(11) 0.0202(5) Uani 1 1 d .
H8'1 H 0.4485 0.2868 0.2639 0.024 Uiso 1 1 calc R
H8'2 H 0.3900 0.3194 0.1955 0.024 Uiso 1 1 calc R
C9' C 0.4907(2) 0.41566(16) 0.24843(11) 0.0253(5) Uani 1 1 d .
H9'1 H 0.4986 0.4533 0.2106 0.030 Uiso 1 1 calc R
H9'2 H 0.4064 0.4338 0.2724 0.030 Uiso 1 1 calc R
C10' C 0.6182(3) 0.42412(19) 0.28930(12) 0.0316(6) Uani 1 1 d .
C11' C 0.5948(2) 0.50370(14) 0.02668(10) 0.0164(4) Uani 1 1 d .
C12' C 0.6104(2) 0.58855(14) 0.04602(11) 0.0199(5) Uani 1 1 d .
C13' C 0.5444(2) 0.65150(16) 0.00849(13) 0.0289(6) Uani 1 1 d .
H13' H 0.5539 0.7099 0.0204 0.035 Uiso 1 1 calc R
C14' C 0.4651(3) 0.62997(17) -0.04587(13) 0.0315(6) Uani 1 1 d .
H14' H 0.4203 0.6735 -0.0709 0.038 Uiso 1 1 calc R
C15' C 0.4510(2) 0.54559(17) -0.06397(11) 0.0260(5) Uani 1 1 d .
H15' H 0.3957 0.5316 -0.1012 0.031 Uiso 1 1 calc R
C16' C 0.5164(2) 0.48057(15) -0.02847(10) 0.0199(5) Uani 1 1 d .
C17' C 0.6917(2) 0.61178(15) 0.10689(12) 0.0262(5) Uani 1 1 d .
H17D H 0.6524 0.5803 0.1430 0.039 Uiso 1 1 calc R
H17E H 0.6833 0.6733 0.1146 0.039 Uiso 1 1 calc R
H17F H 0.7921 0.5967 0.1026 0.039 Uiso 1 1 calc R
C18' C 0.5012(3) 0.38900(16) -0.04929(11) 0.0251(5) Uani 1 1 d .
H18D H 0.5922 0.3593 -0.0425 0.038 Uiso 1 1 calc R
H18E H 0.4736 0.3869 -0.0949 0.038 Uiso 1 1 calc R
H18F H 0.4280 0.3610 -0.0241 0.038 Uiso 1 1 calc R
N1' N 0.65967(19) 0.43871(12) 0.06591(8) 0.0157(4) Uani 1 1 d .
H01' H 0.751(3) 0.4442(18) 0.0757(12) 0.031(7) Uiso 1 1 d .
N2' N 0.7199(2) 0.4264(2) 0.32018(11) 0.0527(8) Uani 1 1 d .
O1' O 0.44825(14) 0.38458(10) 0.09619(7) 0.0204(3) Uani 1 1 d .
C1" C 0.3969(2) 0.56216(14) 0.61293(10) 0.0169(4) Uani 1 1 d .
C2" C 0.3357(2) 0.60655(15) 0.56021(10) 0.0199(5) Uani 1 1 d .
C3" C 0.3985(2) 0.68298(16) 0.54184(11) 0.0245(5) Uani 1 1 d .
H3" H 0.3588 0.7137 0.5064 0.029 Uiso 1 1 calc R
C4" C 0.5182(2) 0.71559(16) 0.57416(11) 0.0253(5) Uani 1 1 d .
H4" H 0.5578 0.7685 0.5613 0.030 Uiso 1 1 calc R
C5" C 0.5790(2) 0.67102(15) 0.62474(11) 0.0219(5) Uani 1 1 d .
H5" H 0.6618 0.6925 0.6462 0.026 Uiso 1 1 calc R
C6" C 0.5184(2) 0.59435(14) 0.64425(10) 0.0176(4) Uani 1 1 d .
H6" H 0.5602 0.5637 0.6792 0.021 Uiso 1 1 calc R
C7" C 0.3256(2) 0.48475(14) 0.63994(10) 0.0162(4) Uani 1 1 d .
C8" C 0.2098(2) 0.57269(17) 0.52105(11) 0.0246(5) Uani 1 1 d .
H8"1 H 0.1739 0.6183 0.4920 0.029 Uiso 1 1 calc R
H8"2 H 0.1325 0.5575 0.5503 0.029 Uiso 1 1 calc R
C9" C 0.2479(3) 0.49352(17) 0.48096(12) 0.0274(5) Uani 1 1 d .
H9"1 H 0.2874 0.4486 0.5097 0.033 Uiso 1 1 calc R
H9"2 H 0.1605 0.4707 0.4598 0.033 Uiso 1 1 calc R
C10" C 0.3519(3) 0.51422(17) 0.43222(12) 0.0284(5) Uani 1 1 d .
C11" C 0.3522(2) 0.34614(15) 0.69144(10) 0.0180(4) Uani 1 1 d .
C12" C 0.3756(2) 0.26701(15) 0.66216(11) 0.0210(5) Uani 1 1 d .
C13" C 0.3139(3) 0.19413(16) 0.68824(12) 0.0274(5) Uani 1 1 d .
H13" H 0.3294 0.1398 0.6693 0.033 Uiso 1 1 calc R
C14" C 0.2299(3) 0.20076(17) 0.74168(12) 0.0322(6) Uani 1 1 d .
H14" H 0.1848 0.1513 0.7581 0.039 Uiso 1 1 calc R
C15" C 0.2115(3) 0.27883(17) 0.77108(11) 0.0285(5) Uani 1 1 d .
H15" H 0.1558 0.2820 0.8083 0.034 Uiso 1 1 calc R
C16" C 0.2729(2) 0.35324(16) 0.74733(10) 0.0218(5) Uani 1 1 d .
C17" C 0.4624(3) 0.25958(16) 0.60276(12) 0.0276(5) Uani 1 1 d .
H17G H 0.5610 0.2761 0.6128 0.041 Uiso 1 1 calc R
H17H H 0.4227 0.2974 0.5694 0.041 Uiso 1 1 calc R
H17I H 0.4600 0.2004 0.5874 0.041 Uiso 1 1 calc R
C18" C 0.2524(3) 0.43717(17) 0.78112(11) 0.0270(5) Uani 1 1 d .
H18G H 0.3386 0.4719 0.7778 0.040 Uiso 1 1 calc R
H18H H 0.2334 0.4266 0.8264 0.040 Uiso 1 1 calc R
H18I H 0.1717 0.4677 0.7612 0.040 Uiso 1 1 calc R
N1" N 0.41017(19) 0.42164(12) 0.66308(9) 0.0173(4) Uani 1 1 d .
H01" H 0.500(3) 0.4206(19) 0.6513(13) 0.034(8) Uiso 1 1 d .
N2" N 0.4320(2) 0.53332(17) 0.39458(11) 0.0418(6) Uani 1 1 d .
O1" O 0.19459(15) 0.48113(11) 0.64255(8) 0.0238(4) Uani 1 1 d .
C1* C 0.9018(2) 0.36383(14) 0.56708(10) 0.0183(4) Uani 1 1 d .
C2* C 0.8548(2) 0.37012(15) 0.50237(11) 0.0218(5) Uani 1 1 d .
C3* C 0.9333(2) 0.32823(16) 0.45631(11) 0.0264(5) Uani 1 1 d .
H3* H 0.9046 0.3330 0.4125 0.032 Uiso 1 1 calc R
C4* C 1.0522(2) 0.27970(16) 0.47248(11) 0.0269(5) Uani 1 1 d .
H4* H 1.1039 0.2518 0.4400 0.032 Uiso 1 1 calc R
C5* C 1.0955(2) 0.27201(15) 0.53612(11) 0.0248(5) Uani 1 1 d .
H5* H 1.1757 0.2378 0.5476 0.030 Uiso 1 1 calc R
C6* C 1.0211(2) 0.31444(14) 0.58325(11) 0.0201(5) Uani 1 1 d .
H6* H 1.0518 0.3098 0.6268 0.024 Uiso 1 1 calc R
C7* C 0.8245(2) 0.40812(14) 0.61906(10) 0.0168(4) Uani 1 1 d .
C8* C 0.7263(2) 0.42230(18) 0.48107(12) 0.0286(5) Uani 1 1 d .
H8*1 H 0.6474 0.4105 0.5103 0.034 Uiso 1 1 calc R
H8*2 H 0.6954 0.4038 0.4375 0.034 Uiso 1 1 calc R
C9* C 0.7546(3) 0.51921(18) 0.48017(13) 0.0341(6) Uani 1 1 d .
H9*1 H 0.6661 0.5493 0.4667 0.041 Uiso 1 1 calc R
H9*2 H 0.7810 0.5384 0.5241 0.041 Uiso 1 1 calc R
C10* C 0.8686(3) 0.54285(17) 0.43671(12) 0.0292(5) Uani 1 1 d .
C11* C 0.8458(2) 0.49156(14) 0.71690(10) 0.0155(4) Uani 1 1 d .
C12* C 0.8672(2) 0.58030(14) 0.71910(10) 0.0176(4) Uani 1 1 d .
C13* C 0.8031(2) 0.62662(16) 0.76769(11) 0.0209(5) Uani 1 1 d .
H13* H 0.8178 0.6866 0.7706 0.025 Uiso 1 1 calc R
C14* C 0.7180(2) 0.58614(16) 0.81183(11) 0.0234(5) Uani 1 1 d .
H14* H 0.6727 0.6185 0.8439 0.028 Uiso 1 1 calc R
C15* C 0.6995(2) 0.49833(16) 0.80889(11) 0.0228(5) Uani 1 1 d .
H15* H 0.6418 0.4711 0.8395 0.027 Uiso 1 1 calc R
C16* C 0.7635(2) 0.44890(15) 0.76203(10) 0.0187(4) Uani 1 1 d .
C17* C 0.9518(2) 0.62485(15) 0.66874(11) 0.0212(5) Uani 1 1 d .
H17J H 1.0497 0.6033 0.6701 0.032 Uiso 1 1 calc R
H17K H 0.9522 0.6865 0.6770 0.032 Uiso 1 1 calc R
H17L H 0.9084 0.6137 0.6264 0.032 Uiso 1 1 calc R
C18* C 0.7450(3) 0.35352(15) 0.76098(11) 0.0239(5) Uani 1 1 d .
H18J H 0.6761 0.3378 0.7269 0.036 Uiso 1 1 calc R
H18K H 0.7101 0.3343 0.8024 0.036 Uiso 1 1 calc R
H18L H 0.8366 0.3262 0.7529 0.036 Uiso 1 1 calc R
N1* N 0.90671(19) 0.44420(12) 0.66565(8) 0.0170(4) Uani 1 1 d .
H01* H 0.997(3) 0.4489(17) 0.6595(12) 0.024(7) Uiso 1 1 d .
N2* N 0.9577(3) 0.56124(15) 0.40330(11) 0.0372(5) Uani 1 1 d .
O1* O 0.69341(15) 0.41161(11) 0.61939(7) 0.0250(4) Uani 1 1 d .

loop_
_atom_site_aniso_label
_atom_site_aniso_U_11
_atom_site_aniso_U_22
_atom_site_aniso_U_33
_atom_site_aniso_U_23
_atom_site_aniso_U_13
_atom_site_aniso_U_12
C1 0.0138(10) 0.0144(11) 0.0234(11) -0.0008(9) -0.0013(8) 0.0037(8)
C2 0.0193(10) 0.0155(11) 0.0254(11) -0.0013(9) -0.0009(9) 0.0038(9)
C3 0.0283(12) 0.0190(12) 0.0252(12) -0.0042(10) -0.0022(10) 0.0052(10)
C4 0.0289(13) 0.0206(12) 0.0349(14) -0.0086(11) -0.0096(11) 0.0001(10)
C5 0.0178(11) 0.0179(12) 0.0420(15) -0.0013(11) -0.0013(10) -0.0029(9)
C6 0.0166(10) 0.0193(12) 0.0295(12) -0.0006(10) 0.0009(9) 0.0030(9)
C7 0.0155(10) 0.0154(10) 0.0226(11) 0.0020(9) -0.0006(8) -0.0004(8)
C8 0.0200(11) 0.0241(12) 0.0236(11) -0.0039(10) 0.0031(9) 0.0013(9)
C9 0.0273(12) 0.0221(13) 0.0322(13) -0.0048(10) 0.0089(10) -0.0056(10)
C10 0.0249(12) 0.0170(12) 0.0373(14) 0.0011(10) 0.0123(11) 0.0005(9)
C11 0.0137(10) 0.0173(11) 0.0200(11) -0.0007(8) 0.0027(8) -0.0006(8)
C12 0.0143(10) 0.0200(11) 0.0195(10) 0.0015(9) 0.0044(8) 0.0006(8)
C13 0.0258(12) 0.0178(11) 0.0251(12) -0.0007(9) 0.0046(10) -0.0014(9)
C14 0.0305(13) 0.0262(13) 0.0249(12) -0.0077(10) -0.0030(10) -0.0055(11)
C15 0.0283(12) 0.0264(13) 0.0211(12) 0.0009(10) -0.0051(9) -0.0009(10)
C16 0.0214(11) 0.0201(12) 0.0210(11) 0.0004(9) -0.0003(9) 0.0006(9)
C17 0.0246(11) 0.0179(11) 0.0268(12) 0.0051(9) 0.0003(10) 0.0014(9)
C18 0.0385(14) 0.0207(12) 0.0319(13) 0.0050(10) -0.0123(11) 0.0006(11)
N1 0.0105(8) 0.0192(10) 0.0208(9) -0.0010(8) -0.0019(7) 0.0007(7)
N2 0.0332(12) 0.0296(12) 0.0456(14) 0.0119(11) 0.0105(11) 0.0044(10)
O1 0.0121(7) 0.0324(10) 0.0313(9) -0.0069(8) -0.0006(6) 0.0012(7)
C1' 0.0149(10) 0.0130(10) 0.0194(10) 0.0004(8) -0.0026(8) -0.0015(8)
C2' 0.0167(10) 0.0171(11) 0.0211(11) 0.0012(9) -0.0027(8) -0.0034(8)
C3' 0.0260(12) 0.0221(12) 0.0252(12) 0.0102(10) -0.0023(10) -0.0054(10)
C4' 0.0254(12) 0.0150(11) 0.0418(15) 0.0083(11) -0.0100(11) -0.0003(9)
C5' 0.0172(10) 0.0168(11) 0.0372(14) -0.0023(10) -0.0030(10) 0.0014(9)
C6' 0.0166(10) 0.0144(10) 0.0240(11) -0.0026(9) -0.0010(8) -0.0008(8)
C7' 0.0146(10) 0.0144(10) 0.0150(10) -0.0030(8) -0.0011(8) 0.0008(8)
C8' 0.0183(10) 0.0229(12) 0.0194(11) 0.0047(9) 0.0009(8) -0.0024(9)
C9' 0.0232(11) 0.0301(13) 0.0229(11) -0.0034(10) 0.0052(9) -0.0017(10)
C10' 0.0280(13) 0.0446(17) 0.0229(12) -0.0099(12) 0.0099(10) -0.0091(12)
C11' 0.0131(9) 0.0166(11) 0.0197(10) 0.0063(9) 0.0039(8) 0.0010(8)
C12' 0.0172(10) 0.0166(11) 0.0261(12) 0.0002(9) 0.0062(9) -0.0010(9)
C13' 0.0261(12) 0.0180(12) 0.0429(15) 0.0052(11) 0.0085(11) 0.0037(10)
C14' 0.0293(13) 0.0263(13) 0.0390(15) 0.0168(12) 0.0011(11) 0.0055(11)
C15' 0.0242(12) 0.0314(14) 0.0222(12) 0.0100(10) -0.0023(9) -0.0004(10)
C16' 0.0176(10) 0.0224(12) 0.0197(11) 0.0030(9) 0.0019(8) -0.0006(9)
C17' 0.0245(12) 0.0195(12) 0.0345(13) -0.0064(10) 0.0012(10) -0.0033(9)
C18' 0.0298(12) 0.0242(13) 0.0211(12) -0.0009(10) -0.0007(10) -0.0021(10)
N1' 0.0107(8) 0.0165(9) 0.0198(9) 0.0041(7) -0.0020(7) -0.0009(7)
N2' 0.0327(12) 0.097(2) 0.0282(12) -0.0199(14) 0.0052(10) -0.0181(14)
O1' 0.0122(7) 0.0246(9) 0.0244(8) 0.0064(7) -0.0007(6) -0.0003(6)
C1" 0.0147(10) 0.0185(11) 0.0178(10) -0.0011(8) 0.0031(8) 0.0013(8)
C2" 0.0187(10) 0.0240(12) 0.0170(10) -0.0010(9) 0.0022(8) 0.0027(9)
C3" 0.0265(12) 0.0244(12) 0.0226(12) 0.0048(10) 0.0024(9) 0.0014(10)
C4" 0.0283(12) 0.0203(12) 0.0276(12) 0.0024(10) 0.0063(10) -0.0052(10)
C5" 0.0201(11) 0.0229(12) 0.0228(11) -0.0031(9) 0.0014(9) -0.0027(9)
C6" 0.0174(10) 0.0186(11) 0.0169(10) -0.0014(9) 0.0010(8) -0.0002(8)
C7" 0.0147(10) 0.0178(11) 0.0160(10) -0.0033(8) 0.0006(8) -0.0004(8)
C8" 0.0197(11) 0.0330(14) 0.0208(11) 0.0004(10) -0.0028(9) 0.0001(10)
C9" 0.0274(12) 0.0276(14) 0.0266(12) 0.0020(10) -0.0070(10) -0.0047(10)
C10" 0.0286(13) 0.0291(14) 0.0272(13) -0.0073(11) -0.0063(11) 0.0021(11)
C11" 0.0155(10) 0.0188(11) 0.0195(11) 0.0021(9) -0.0027(8) -0.0018(8)
C12" 0.0200(11) 0.0201(12) 0.0227(11) -0.0010(9) -0.0036(9) 0.0006(9)
C13" 0.0316(13) 0.0180(12) 0.0323(13) -0.0002(10) -0.0061(11) 0.0002(10)
C14" 0.0400(15) 0.0261(14) 0.0303(13) 0.0082(11) -0.0021(11) -0.0112(11)
C15" 0.0324(13) 0.0316(14) 0.0217(12) 0.0049(11) 0.0026(10) -0.0049(11)
C16" 0.0218(11) 0.0263(12) 0.0170(11) -0.0004(9) -0.0022(9) -0.0022(9)
C17" 0.0286(13) 0.0228(13) 0.0316(13) -0.0080(10) 0.0036(10) 0.0025(10)
C18" 0.0306(13) 0.0308(14) 0.0196(11) -0.0036(10) 0.0044(10) -0.0030(11)
N1" 0.0131(8) 0.0177(10) 0.0211(9) 0.0009(8) 0.0030(7) -0.0003(7)
N2" 0.0384(13) 0.0515(16) 0.0357(13) -0.0107(12) 0.0055(11) -0.0024(12)
O1" 0.0125(7) 0.0266(9) 0.0324(9) 0.0032(7) 0.0020(6) -0.0005(7)
C1* 0.0174(10) 0.0187(11) 0.0189(11) -0.0046(9) 0.0020(8) -0.0037(8)
C2* 0.0178(10) 0.0240(12) 0.0234(11) -0.0033(9) -0.0003(9) -0.0030(9)
C3* 0.0284(12) 0.0298(14) 0.0211(12) -0.0066(10) 0.0004(9) -0.0034(10)
C4* 0.0301(13) 0.0249(13) 0.0259(12) -0.0117(10) 0.0069(10) -0.0002(10)
C5* 0.0220(11) 0.0194(12) 0.0330(13) -0.0050(10) 0.0024(10) 0.0031(9)
C6* 0.0208(11) 0.0175(11) 0.0219(11) -0.0032(9) -0.0011(9) -0.0006(9)
C7* 0.0146(9) 0.0180(11) 0.0177(10) 0.0004(9) 0.0012(8) 0.0009(8)
C8* 0.0230(11) 0.0406(16) 0.0219(12) -0.0018(11) -0.0028(9) 0.0016(11)
C9* 0.0315(14) 0.0393(16) 0.0313(14) -0.0022(12) -0.0040(11) 0.0140(12)
C10* 0.0333(14) 0.0257(13) 0.0280(13) -0.0028(11) -0.0128(11) 0.0039(11)
C11* 0.0127(9) 0.0193(11) 0.0142(10) -0.0017(8) -0.0029(8) 0.0012(8)
C12* 0.0144(10) 0.0201(11) 0.0183(10) -0.0005(9) -0.0021(8) 0.0007(8)
C13* 0.0201(11) 0.0214(11) 0.0212(11) -0.0057(9) -0.0013(9) 0.0001(9)
C14* 0.0236(11) 0.0302(13) 0.0165(11) -0.0056(10) 0.0018(9) 0.0010(10)
C15* 0.0217(11) 0.0293(13) 0.0175(11) 0.0007(10) 0.0026(9) -0.0040(10)
C16* 0.0167(10) 0.0228(12) 0.0165(10) 0.0005(9) -0.0029(8) -0.0009(9)
C17* 0.0233(11) 0.0176(11) 0.0227(11) -0.0002(9) 0.0036(9) -0.0008(9)
C18* 0.0277(12) 0.0208(12) 0.0231(12) 0.0027(10) 0.0002(10) -0.0033(10)
N1* 0.0126(9) 0.0193(10) 0.0190(9) -0.0029(7) 0.0010(7) -0.0011(7)
N2* 0.0405(13) 0.0321(13) 0.0383(13) 0.0016(11) -0.0106(11) -0.0046(11)
O1* 0.0134(7) 0.0363(10) 0.0252(8) -0.0079(7) 0.0003(6) -0.0015(7)

loop_
_atom_type_symbol
_atom_type_description
_atom_type_scat_dispersion_real
_atom_type_scat_dispersion_imag
_atom_type_scat_source
C C 0.0033 0.0016 'International Tables Vol C Tables 4.2.6.8 and 6.1.1.4'
H H 0.0000 0.0000 'International Tables Vol C Tables 4.2.6.8 and 6.1.1.4'
N N 0.0061 0.0033 'International Tables Vol C Tables 4.2.6.8 and 6.1.1.4'
O O 0.0106 0.0060 'International Tables Vol C Tables 4.2.6.8 and 6.1.1.4'

loop_
_geom_angle_atom_site_label_1
_geom_angle_atom_site_label_2
_geom_angle_atom_site_label_3
_geom_angle
C6 C1 C2 119.8(2)
C6 C1 C7 118.81(19)
C2 C1 C7 121.40(19)
C3 C2 C1 118.5(2)
C3 C2 C8 118.2(2)
C1 C2 C8 123.3(2)
C4 C3 C2 121.4(2)
C5 C4 C3 120.1(2)
C4 C5 C6 119.7(2)
C5 C6 C1 120.5(2)
O1 C7 N1 122.0(2)
O1 C7 C1 121.2(2)
N1 C7 C1 116.77(18)
C2 C8 C9 113.16(19)
C10 C9 C8 112.3(2)
N2 C10 C9 179.5(3)
C12 C11 C16 121.3(2)
C12 C11 N1 118.84(19)
C16 C11 N1 119.9(2)
C13 C12 C11 118.2(2)
C13 C12 C17 121.1(2)
C11 C12 C17 120.7(2)
C14 C13 C12 121.5(2)
C13 C14 C15 119.3(2)
C16 C15 C14 121.5(2)
C15 C16 C11 118.2(2)
C15 C16 C18 120.0(2)
C11 C16 C18 121.8(2)
C7 N1 C11 121.02(17)
C6' C1' C2' 120.2(2)
C6' C1' C7' 118.53(19)
C2' C1' C7' 121.05(19)
C3' C2' C1' 117.8(2)
C3' C2' C8' 118.5(2)
C1' C2' C8' 123.7(2)
C4' C3' C2' 121.9(2)
C5' C4' C3' 119.9(2)
C4' C5' C6' 119.8(2)
C5' C6' C1' 120.4(2)
O1' C7' N1' 122.59(19)
O1' C7' C1' 120.67(19)
N1' C7' C1' 116.72(17)
C2' C8' C9' 113.77(18)
C10' C9' C8' 110.4(2)
N2' C10' C9' 176.3(3)
C12' C11' C16' 122.3(2)
C12' C11' N1' 118.08(19)
C16' C11' N1' 119.63(19)
C11' C12' C13' 117.9(2)
C11' C12' C17' 121.3(2)
C13' C12' C17' 120.7(2)
C14' C13' C12' 120.8(2)
C15' C14' C13' 120.3(2)
C14' C15' C16' 121.0(2)
C15' C16' C11' 117.7(2)
C15' C16' C18' 120.3(2)
C11' C16' C18' 121.9(2)
C7' N1' C11' 120.84(17)
C6" C1" C2" 120.0(2)
C6" C1" C7" 118.91(19)
C2" C1" C7" 120.84(19)
C3" C2" C1" 118.1(2)
C3" C2" C8" 118.8(2)
C1" C2" C8" 123.0(2)
C2" C3" C4" 121.6(2)
C5" C4" C3" 120.0(2)
C4" C5" C6" 119.7(2)
C5" C6" C1" 120.6(2)
O1" C7" N1" 122.0(2)
O1" C7" C1" 120.63(19)
N1" C7" C1" 117.34(18)
C2" C8" C9" 112.55(19)
C10" C9" C8" 111.6(2)
N2" C10" C9" 177.6(3)
C12" C11" C16" 121.7(2)
C12" C11" N1" 118.79(19)
C16" C11" N1" 119.5(2)
C13" C12" C11" 118.7(2)
C13" C12" C17" 119.8(2)
C11" C12" C17" 121.5(2)
C14" C13" C12" 120.2(2)
C15" C14" C13" 120.3(2)
C14" C15" C16" 121.5(2)
C15" C16" C11" 117.5(2)
C15" C16" C18" 120.1(2)
C11" C16" C18" 122.4(2)
C7" N1" C11" 121.53(18)
C6* C1* C2* 119.9(2)
C6* C1* C7* 119.02(19)
C2* C1* C7* 121.06(19)
C3* C2* C1* 118.0(2)
C3* C2* C8* 119.0(2)
C1* C2* C8* 123.0(2)
C4* C3* C2* 122.0(2)
C5* C4* C3* 119.7(2)
C4* C5* C6* 119.8(2)
C5* C6* C1* 120.6(2)
O1* C7* N1* 122.05(19)
O1* C7* C1* 122.05(19)
N1* C7* C1* 115.90(18)
C2* C8* C9* 113.4(2)
C10* C9* C8* 112.6(2)
N2* C10* C9* 179.5(3)
C16* C11* C12* 122.0(2)
C16* C11* N1* 119.57(19)
C12* C11* N1* 118.41(19)
C13* C12* C11* 118.2(2)
C13* C12* C17* 120.9(2)
C11* C12* C17* 120.88(19)
C14* C13* C12* 120.8(2)
C15* C14* C13* 119.8(2)
C14* C15* C16* 121.6(2)
C15* C16* C11* 117.5(2)
C15* C16* C18* 120.6(2)
C11* C16* C18* 121.9(2)
C7* N1* C11* 121.40(17)

loop_
_geom_bond_atom_site_label_1
_geom_bond_atom_site_label_2
_geom_bond_distance
C1 C6 1.400(3)
C1 C2 1.411(3)
C1 C7 1.497(3)
C2 C3 1.394(3)
C2 C8 1.518(3)
C3 C4 1.388(3)
C4 C5 1.384(4)
C5 C6 1.393(3)
C7 O1 1.238(2)
C7 N1 1.345(3)
C8 C9 1.532(3)
C9 C10 1.469(4)
C10 N2 1.143(3)
C11 C12 1.403(3)
C11 C16 1.404(3)
C11 N1 1.435(3)
C12 C13 1.392(3)
C12 C17 1.506(3)
C13 C14 1.379(3)
C14 C15 1.390(4)
C15 C16 1.387(3)
C16 C18 1.509(3)
C1' C6' 1.401(3)
C1' C2' 1.410(3)
C1' C7' 1.498(3)
C2' C3' 1.394(3)
C2' C8' 1.517(3)
C3' C4' 1.390(3)
C4' C5' 1.381(3)
C5' C6' 1.390(3)
C7' O1' 1.235(2)
C7' N1' 1.348(3)
C8' C9' 1.538(3)
C9' C10' 1.459(3)
C10' N2' 1.140(3)
C11' C12' 1.394(3)
C11' C16' 1.398(3)
C11' N1' 1.432(3)
C12' C13' 1.394(3)
C12' C17' 1.510(3)
C13' C14' 1.383(4)
C14' C15' 1.379(4)
C15' C16' 1.392(3)
C16' C18' 1.503(3)
C1" C6" 1.395(3)
C1" C2" 1.411(3)
C1" C7" 1.502(3)
C2" C3" 1.392(3)
C2" C8" 1.517(3)
C3" C4" 1.393(3)
C4" C5" 1.377(3)
C5" C6" 1.393(3)
C7" O1" 1.235(2)
C7" N1" 1.349(3)
C8" C9" 1.542(3)
C9" C10" 1.466(4)
C10" N2" 1.142(3)
C11" C12" 1.401(3)
C11" C16" 1.405(3)
C11" N1" 1.435(3)
C12" C13" 1.397(3)
C12" C17" 1.507(3)
C13" C14" 1.388(4)
C14" C15" 1.380(4)
C15" C16" 1.396(3)
C16" C18" 1.505(3)
C1* C6* 1.396(3)
C1* C2* 1.414(3)
C1* C7* 1.493(3)
C2* C3* 1.392(3)
C2* C8* 1.515(3)
C3* C4* 1.386(3)
C4* C5* 1.384(3)
C5* C6* 1.390(3)
C7* O1* 1.234(2)
C7* N1* 1.350(3)
C8* C9* 1.540(4)
C9* C10* 1.469(4)
C10* N2* 1.141(3)
C11* C16* 1.403(3)
C11* C12* 1.403(3)
C11* N1* 1.433(3)
C12* C13* 1.397(3)
C12* C17* 1.506(3)
C13* C14* 1.389(3)
C14* C15* 1.386(3)
C15* C16* 1.396(3)
C16* C18* 1.502(3)

loop_
_geom_hbond_atom_site_label_D
_geom_hbond_atom_site_label_H
_geom_hbond_atom_site_label_A
_geom_hbond_distance_DH
_geom_hbond_distance_HA
_geom_hbond_distance_DA
_geom_hbond_angle_DHA
_geom_hbond_site_symmetry_A
N1 H01 O1' 0.84(2) 2.06(2) 2.873(2) 164(2) .
N1' H01' O1 0.88(3) 1.98(3) 2.845(2) 171(3) 1_655
N1" H01" O1* 0.88(3) 1.96(3) 2.842(2) 175(3) .
N1* H01* O1" 0.87(2) 1.97(3) 2.822(2) 170(3) 1_655
C17' H17F O1 0.98 2.40 3.238(3) 142.5 1_655
C17 H17C O1' 0.98 2.44 3.272(3) 143.0 .
C17* H17J O1" 0.98 2.43 3.261(3) 142.8 1_655
C17" H17G O1* 0.98 2.46 3.233(3) 135.6 .
C9' H9'2 N2 0.99 2.69 3.444(3) 133.6 .
C9 H9A N2' 0.99 2.59 3.254(3) 124.3 1_455
C8* H8*2 N2' 0.99 2.49 3.358(3) 145.9 .
C9* H9*1 N2" 0.99 2.65 3.487(4) 142.9 .
C9" H9"2 N2* 0.99 2.63 3.311(3) 126.1 1_455

loop_
_geom_torsion_atom_site_label_1
_geom_torsion_atom_site_label_2
_geom_torsion_atom_site_label_3
_geom_torsion_atom_site_label_4
_geom_torsion
C6 C1 C2 C3 -1.7(3)
C7 C1 C2 C3 -179.7(2)
C6 C1 C2 C8 179.8(2)
C7 C1 C2 C8 1.8(3)
C1 C2 C3 C4 1.6(3)
C8 C2 C3 C4 -179.8(2)
C2 C3 C4 C5 0.3(4)
C3 C4 C5 C6 -2.1(4)
C4 C5 C6 C1 2.0(3)
C2 C1 C6 C5 -0.1(3)
C7 C1 C6 C5 178.0(2)
C6 C1 C7 O1 -136.3(2)
C2 C1 C7 O1 41.7(3)
C6 C1 C7 N1 42.5(3)
C2 C1 C7 N1 -139.5(2)
C3 C2 C8 C9 -108.3(2)
C1 C2 C8 C9 70.2(3)
C2 C8 C9 C10 66.3(3)
C8 C9 C10 N2 -177(100)
C16 C11 C12 C13 -1.2(3)
N1 C11 C12 C13 177.62(18)
C16 C11 C12 C17 -179.44(19)
N1 C11 C12 C17 -0.6(3)
C11 C12 C13 C14 0.1(3)
C17 C12 C13 C14 178.3(2)
C12 C13 C14 C15 0.8(4)
C13 C14 C15 C16 -0.6(4)
C14 C15 C16 C11 -0.5(3)
C14 C15 C16 C18 179.9(2)
C12 C11 C16 C15 1.4(3)
N1 C11 C16 C15 -177.40(19)
C12 C11 C16 C18 -179.0(2)
N1 C11 C16 C18 2.2(3)
O1 C7 N1 C11 -2.3(3)
C1 C7 N1 C11 178.95(19)
C12 C11 N1 C7 -108.6(2)
C16 C11 N1 C7 70.2(3)
C6' C1' C2' C3' -0.3(3)
C7' C1' C2' C3' 173.9(2)
C6' C1' C2' C8' 177.8(2)
C7' C1' C2' C8' -8.1(3)
C1' C2' C3' C4' -1.6(3)
C8' C2' C3' C4' -179.7(2)
C2' C3' C4' C5' 1.9(4)
C3' C4' C5' C6' -0.3(3)
C4' C5' C6' C1' -1.5(3)
C2' C1' C6' C5' 1.8(3)
C7' C1' C6' C5' -172.48(19)
C6' C1' C7' O1' 140.8(2)
C2' C1' C7' O1' -33.4(3)
C6' C1' C7' N1' -37.5(3)
C2' C1' C7' N1' 148.3(2)
C3' C2' C8' C9' 114.9(2)
C1' C2' C8' C9' -63.2(3)
C2' C8' C9' C10' -53.2(3)
C8' C9' C10' N2' 13(4)
C16' C11' C12' C13' 0.2(3)
N1' C11' C12' C13' -178.57(19)
C16' C11' C12' C17' 178.04(19)
N1' C11' C12' C17' -0.7(3)
C11' C12' C13' C14' 0.5(3)
C17' C12' C13' C14' -177.4(2)
C12' C13' C14' C15' -0.4(4)
C13' C14' C15' C16' -0.5(4)
C14' C15' C16' C11' 1.1(3)
C14' C15' C16' C18' -179.3(2)
C12' C11' C16' C15' -1.0(3)
N1' C11' C16' C15' 177.76(19)
C12' C11' C16' C18' 179.4(2)
N1' C11' C16' C18' -1.8(3)
O1' C7' N1' C11' 0.9(3)
C1' C7' N1' C11' 179.23(18)
C12' C11' N1' C7' 111.8(2)
C16' C11' N1' C7' -67.0(3)
C6" C1" C2" C3" -1.2(3)
C7" C1" C2" C3" 173.1(2)
C6" C1" C2" C8" 175.8(2)
C7" C1" C2" C8" -9.9(3)
C1" C2" C3" C4" -0.1(3)
C8" C2" C3" C4" -177.2(2)
C2" C3" C4" C5" 1.4(4)
C3" C4" C5" C6" -1.4(3)
C4" C5" C6" C1" 0.2(3)
C2" C1" C6" C5" 1.2(3)
C7" C1" C6" C5" -173.2(2)
C6" C1" C7" O1" 137.4(2)
C2" C1" C7" O1" -36.9(3)
C6" C1" C7" N1" -40.2(3)
C2" C1" C7" N1" 145.5(2)
C3" C2" C8" C9" 107.9(2)
C1" C2" C8" C9" -69.0(3)
C2" C8" C9" C10" -64.5(3)
C8" C9" C10" N2" -15(6)
C16" C11" C12" C13" 2.3(3)
N1" C11" C12" C13" -177.2(2)
C16" C11" C12" C17" -179.1(2)
N1" C11" C12" C17" 1.3(3)
C11" C12" C13" C14" 0.7(3)
C17" C12" C13" C14" -177.9(2)
C12" C13" C14" C15" -2.7(4)
C13" C14" C15" C16" 1.7(4)
C14" C15" C16" C11" 1.2(3)
C14" C15" C16" C18" -179.2(2)
C12" C11" C16" C15" -3.3(3)
N1" C11" C16" C15" 176.3(2)
C12" C11" C16" C18" 177.1(2)
N1" C11" C16" C18" -3.3(3)
O1" C7" N1" C11" 0.7(3)
C1" C7" N1" C11" 178.30(18)
C12" C11" N1" C7" 116.8(2)
C16" C11" N1" C7" -62.8(3)
C6* C1* C2* C3* -2.0(3)
C7* C1* C2* C3* 179.0(2)
C6* C1* C2* C8* 179.9(2)
C7* C1* C2* C8* 1.0(3)
C1* C2* C3* C4* 1.6(4)
C8* C2* C3* C4* 179.8(2)
C2* C3* C4* C5* 0.0(4)
C3* C4* C5* C6* -1.3(4)
C4* C5* C6* C1* 0.9(4)
C2* C1* C6* C5* 0.8(3)
C7* C1* C6* C5* 179.7(2)
C6* C1* C7* O1* -139.3(2)
C2* C1* C7* O1* 39.7(3)
C6* C1* C7* N1* 40.8(3)
C2* C1* C7* N1* -140.3(2)
C3* C2* C8* C9* -102.0(3)
C1* C2* C8* C9* 76.0(3)
C2* C8* C9* C10* 59.9(3)
C8* C9* C10* N2* -100(38)
C16* C11* C12* C13* -0.5(3)
N1* C11* C12* C13* 177.56(18)
C16* C11* C12* C17* -177.86(19)
N1* C11* C12* C17* 0.2(3)
C11* C12* C13* C14* -1.3(3)
C17* C12* C13* C14* 176.1(2)
C12* C13* C14* C15* 1.8(3)
C13* C14* C15* C16* -0.6(3)
C14* C15* C16* C11* -1.2(3)
C14* C15* C16* C18* 178.3(2)
C12* C11* C16* C15* 1.7(3)
N1* C11* C16* C15* -176.36(18)
C12* C11* C16* C18* -177.8(2)
N1* C11* C16* C18* 4.1(3)
O1* C7* N1* C11* -2.5(3)
C1* C7* N1* C11* 177.46(19)
C16* C11* N1* C7* 67.2(3)
C12* C11* N1* C7* -110.9(2)
